data_7250178
loop_
_publ_author_name
'Ravi, Sasikala'
'Priyadharsan, R. Rameshbabu'
'Karthikeyan, Subramanian'
'Pannipara, Mehboobali'
'Al-Sehemi, Abdullah G.'
'Moon, Dohyun'
'Anthony, Savarimuthu Philip'

_publ_section_title
;
 Synthesis of dual-state emissive twisted donor--acceptor fluorophores:
 tunable fluorescence and self-reversible mechanofluorochromism
;
_journal_issue 17
_journal_name_full CrystEngComm
_journal_page_first 2759
_journal_page_last 2766
_journal_paper_doi 10.1039/D4CE01317D
_journal_volume 27
_journal_year 2025
_chemical_formula_moiety 'C29 H19 N3 O3'
_chemical_formula_sum 'C29 H19 N3 O3'
_chemical_formula_weight 457.47
_chemical_name_systematic '(E)-2-cyano-3-(2-(2-cyanophenoxy)-4-(diphenylamino) phenyl)acrylic acid'
_space_group_crystal_system triclinic
_space_group_IT_number 2
_space_group_name_Hall '-P 1'
_space_group_name_H-M_alt 'P -1'
_atom_sites_solution_hydrogens geom
_audit_creation_method SHELXL-2019/3
_audit_update_record
;
2024-12-19 deposited with the CCDC.	2025-03-25 downloaded from the CCDC.
;
_cell_angle_alpha 81.42(3)
_cell_angle_beta 87.99(3)
_cell_angle_gamma 69.34(3)
_cell_formula_units_Z 4
_cell_length_a 11.226(2)
_cell_length_b 13.215(3)
_cell_length_c 16.773(3)
_cell_measurement_reflns_used 134253
_cell_measurement_temperature 221(2)
_cell_measurement_theta_max 30.000
_cell_measurement_theta_min 0.361
_cell_volume 2301.8(9)
_computing_cell_refinement '<i>HKL3000sm</i>(Otwinowski & Minor, 1997)'
_computing_data_collection '<i>PAL BL2D-SMDC Program</i>(Shin et.al, 2016)'
_computing_data_reduction '<i>HKL3000sm</i>(Otwinowski & Minor, 1997)'
_computing_molecular_graphics '<i>DIAMOND 4</i>(Putx&Brandenburg, 2014)'
_computing_publication_material '<i>publCIF</i>(Westrip, 2010)'
_computing_structure_refinement '<i>SHELXL-2018</i>(Sheldrick, 2018)'
_computing_structure_solution '<i>SHELXT-2018</i>(Sheldrick, 2018)'
_diffrn_ambient_temperature 221(2)
_diffrn_measured_fraction_theta_full 0.999
_diffrn_measured_fraction_theta_max 0.999
_diffrn_measurement_device_type 'Rayonix SX165 CCD area detector'
_diffrn_measurement_method 'omega scan'
_diffrn_radiation_type synchrotron
_diffrn_radiation_wavelength 0.630
_diffrn_reflns_av_R_equivalents 0.0318
_diffrn_reflns_av_unetI/netI 0.0445
_diffrn_reflns_Laue_measured_fraction_full 0.999
_diffrn_reflns_Laue_measured_fraction_max 0.999
_diffrn_reflns_limit_h_max 15
_diffrn_reflns_limit_h_min -15
_diffrn_reflns_limit_k_max 18
_diffrn_reflns_limit_k_min -18
_diffrn_reflns_limit_l_max 23
_diffrn_reflns_limit_l_min -23
_diffrn_reflns_number 25979
_diffrn_reflns_point_group_measured_fraction_full 0.999
_diffrn_reflns_point_group_measured_fraction_max 0.999
_diffrn_reflns_theta_full 22.210
_diffrn_reflns_theta_max 25.999
_diffrn_reflns_theta_min 1.476
_diffrn_source 'PLSII 2D bending magnet'
_exptl_absorpt_coefficient_mu 0.068
_exptl_absorpt_correction_T_max 1.000
_exptl_absorpt_correction_T_min 0.832
_exptl_absorpt_correction_type empirical
_exptl_absorpt_process_details '<i>HKL3000sm Scalepack</i>(Otwinowski et.al,2003)'
_exptl_crystal_colour orange
_exptl_crystal_density_diffrn 1.320
_exptl_crystal_description block
_exptl_crystal_F_000 952
_exptl_crystal_size_max 0.057
_exptl_crystal_size_mid 0.049
_exptl_crystal_size_min 0.041
_refine_diff_density_max 0.883
_refine_diff_density_min -0.497
_refine_diff_density_rms 0.068
_refine_ls_extinction_coef 0.088(6)
_refine_ls_extinction_expression Fc^*^=kFc[1+0.001xFc^2^\l^3^/sin(2\q)]^-1/4^
_refine_ls_extinction_method 'SHELXL-2019/2 (Sheldrick 2019)'
_refine_ls_goodness_of_fit_ref 1.069
_refine_ls_hydrogen_treatment mixed
_refine_ls_matrix_type full
_refine_ls_number_parameters 636
_refine_ls_number_reflns 13005
_refine_ls_number_restraints 0
_refine_ls_restrained_S_all 1.069
_refine_ls_R_factor_all 0.1026
_refine_ls_R_factor_gt 0.0763
_refine_ls_shift/su_max 0.000
_refine_ls_shift/su_mean 0.000
_refine_ls_structure_factor_coef Fsqd
_refine_ls_weighting_details 'w=1/[\s^2^(Fo^2^)+(0.1252P)^2^+0.7888P] where P=(Fo^2^+2Fc^2^)/3'
_refine_ls_weighting_scheme calc
_refine_ls_wR_factor_gt 0.2179
_refine_ls_wR_factor_ref 0.2387
_reflns_Friedel_coverage 0.000
_reflns_number_gt 8921
_reflns_number_total 13005
_reflns_threshold_expression 'I > 2\s(I)'
_cod_data_source_file d4ce01317d2.cif
_cod_data_source_block SPA947
_cod_depositor_comments 'Adding full bibliography for 7250174--7250178.cif.'
_cod_database_code 7250178
_shelx_shelxl_version_number 2019/3
_shelx_space_group_comment
;
The symmetry employed for this shelxl refinement is uniquely defined
by the following loop, which should always be used as a source of
symmetry information in preference to the above space-group names.
They are only intended as comments.
;
_shelx_estimated_absorpt_t_min 0.996
_shelx_estimated_absorpt_t_max 0.997

loop_
_space_group_symop_operation_xyz
'x, y, z'
'-x, -y, -z'

loop_
_atom_site_label
_atom_site_type_symbol
_atom_site_fract_x
_atom_site_fract_y
_atom_site_fract_z
_atom_site_U_iso_or_equiv
_atom_site_adp_type
_atom_site_occupancy
_atom_site_site_symmetry_order
_atom_site_calc_flag
_atom_site_refinement_flags_posn
_atom_site_refinement_flags_adp
_atom_site_refinement_flags_occupancy
_atom_site_disorder_assembly
_atom_site_disorder_group
O1A O 0.40312(16) 1.00168(11) 0.71875(10) 0.0497(4) Uani 1 1 d . . . . .
O2A O 0.3818(3) 0.72660(15) 0.59037(14) 0.0849(8) Uani 1 1 d . . . . .
O3A O 0.4495(2) 0.55432(14) 0.64908(13) 0.0722(6) Uani 1 1 d . . . . .
H3AA H 0.396(4) 0.5459(7) 0.601(2) 0.108 Uiso 1 1 calc R U . . .
N1A N 0.69768(17) 0.96320(13) 0.93369(10) 0.0390(4) Uani 1 1 d . . . . .
N2A N 0.6854(2) 1.0526(2) 0.64053(16) 0.0735(7) Uani 1 1 d . . . . .
N3A N 0.6086(3) 0.5220(2) 0.82230(18) 0.0908(10) Uani 1 1 d . . . . .
C1A C 0.66415(18) 1.07737(15) 0.93716(11) 0.0347(4) Uani 1 1 d . . . . .
C2A C 0.6286(2) 1.11368(19) 1.01005(13) 0.0449(5) Uani 1 1 d . . . . .
H2A H 0.618773 1.065308 1.054741 0.054 Uiso 1 1 calc R U . . .
C3A C 0.6071(2) 1.2218(2) 1.01754(15) 0.0538(6) Uani 1 1 d . . . . .
H3A H 0.584145 1.246323 1.067602 0.065 Uiso 1 1 calc R U . . .
C4A C 0.6193(2) 1.29260(18) 0.95253(17) 0.0528(6) Uani 1 1 d . . . . .
H4A H 0.605146 1.365703 0.957940 0.063 Uiso 1 1 calc R U . . .
C5A C 0.6523(2) 1.25716(17) 0.87882(16) 0.0489(5) Uani 1 1 d . . . . .
H5A H 0.659547 1.306404 0.833948 0.059 Uiso 1 1 calc R U . . .
C6A C 0.6748(2) 1.14922(16) 0.87079(13) 0.0407(4) Uani 1 1 d . . . . .
H6A H 0.697056 1.125002 0.820575 0.049 Uiso 1 1 calc R U . . .
C7A C 0.7934(2) 0.89241(16) 0.99139(11) 0.0411(5) Uani 1 1 d . . . . .
C8A C 0.9127(2) 0.90154(17) 0.98881(14) 0.0479(5) Uani 1 1 d . . . . .
H8A H 0.931066 0.951652 0.948912 0.057 Uiso 1 1 calc R U . . .
C9A C 1.0047(3) 0.8359(2) 1.04579(18) 0.0639(8) Uani 1 1 d . . . . .
H9A H 1.085208 0.842791 1.045306 0.077 Uiso 1 1 calc R U . . .
C10A C 0.9792(3) 0.7615(2) 1.10242(16) 0.0705(9) Uani 1 1 d . . . . .
H10A H 1.042164 0.717176 1.140732 0.085 Uiso 1 1 calc R U . . .
C11A C 0.8622(4) 0.7510(2) 1.10378(14) 0.0702(9) Uani 1 1 d . . . . .
H11A H 0.845714 0.698602 1.142488 0.084 Uiso 1 1 calc R U . . .
C12A C 0.7673(3) 0.81739(19) 1.04833(13) 0.0549(6) Uani 1 1 d . . . . .
H12A H 0.686448 0.810928 1.049832 0.066 Uiso 1 1 calc R U . . .
C13A C 0.64996(19) 0.92122(15) 0.87759(10) 0.0340(4) Uani 1 1 d . . . . .
C14A C 0.54812(19) 0.98692(15) 0.82591(11) 0.0349(4) Uani 1 1 d . . . . .
H14A H 0.511009 1.062140 0.828619 0.042 Uiso 1 1 calc R U . . .
C15A C 0.50245(19) 0.94112(15) 0.77110(11) 0.0362(4) Uani 1 1 d . . . . .
C16A C 0.5484(2) 0.82854(15) 0.76784(11) 0.0381(4) Uani 1 1 d . . . . .
C17A C 0.6519(2) 0.76535(15) 0.81885(12) 0.0395(4) Uani 1 1 d . . . . .
H17A H 0.687097 0.689748 0.817249 0.047 Uiso 1 1 calc R U . . .
C18A C 0.7038(2) 0.80919(15) 0.87095(12) 0.0393(4) Uani 1 1 d . . . . .
H18A H 0.775759 0.764357 0.902550 0.047 Uiso 1 1 calc R U . . .
C19A C 0.3679(2) 1.11334(15) 0.69908(11) 0.0387(4) Uani 1 1 d . . . . .
C20A C 0.2419(2) 1.1738(2) 0.70612(15) 0.0511(5) Uani 1 1 d . . . . .
H20A H 0.185146 1.139585 0.728170 0.061 Uiso 1 1 calc R U . . .
C21A C 0.1984(3) 1.2850(2) 0.68079(17) 0.0618(7) Uani 1 1 d . . . . .
H21A H 0.111560 1.326364 0.684890 0.074 Uiso 1 1 calc R U . . .
C22A C 0.2799(3) 1.3349(2) 0.65008(18) 0.0686(8) Uani 1 1 d . . . . .
H22A H 0.249782 1.411063 0.634525 0.082 Uiso 1 1 calc R U . . .
C23A C 0.4055(3) 1.2755(2) 0.64149(16) 0.0611(7) Uani 1 1 d . . . . .
H23A H 0.461044 1.310856 0.619175 0.073 Uiso 1 1 calc R U . . .
C24A C 0.4519(2) 1.16274(17) 0.66563(12) 0.0434(5) Uani 1 1 d . . . . .
C25A C 0.5820(2) 1.0998(2) 0.65200(14) 0.0525(5) Uani 1 1 d . . . . .
C26A C 0.4917(2) 0.78554(16) 0.71252(13) 0.0448(5) Uani 1 1 d . . . . .
H26A H 0.442288 0.837108 0.670616 0.054 Uiso 1 1 calc R U . . .
C27A C 0.4988(2) 0.68118(17) 0.71181(14) 0.0479(5) Uani 1 1 d . . . . .
C28A C 0.5592(3) 0.59280(19) 0.77309(16) 0.0593(7) Uani 1 1 d . . . . .
C29A C 0.4391(3) 0.65471(18) 0.64509(15) 0.0541(6) Uani 1 1 d . . . . .
O1B O 0.1428(3) 0.30099(17) 0.46289(11) 0.0818(8) Uani 1 1 d . . . . .
O2B O 0.3538(3) 0.51303(16) 0.52475(13) 0.0864(8) Uani 1 1 d . . . . .
O3B O 0.31908(18) 0.67847(13) 0.45758(11) 0.0559(5) Uani 1 1 d . . . . .
H3BA H 0.358(3) 0.6871(11) 0.507(2) 0.084 Uiso 1 1 calc R U . . .
N1B N -0.05313(18) 0.31735(13) 0.20670(11) 0.0445(4) Uani 1 1 d . . . . .
N2B N 0.4457(4) 0.1263(5) 0.4571(3) 0.1380(17) Uani 1 1 d . . . . .
N3B N 0.1603(3) 0.72396(18) 0.28539(13) 0.0698(7) Uani 1 1 d . . . . .
C1B C -0.0501(2) 0.20846(15) 0.21293(11) 0.0372(4) Uani 1 1 d . . . . .
C2B C -0.1547(2) 0.1889(2) 0.18798(15) 0.0505(5) Uani 1 1 d . . . . .
H2B H -0.229853 0.247623 0.171158 0.061 Uiso 1 1 calc R U . . .
C3B C -0.1486(3) 0.0823(2) 0.18777(16) 0.0608(7) Uani 1 1 d . . . . .
H3B H -0.219372 0.069512 0.169163 0.073 Uiso 1 1 calc R U . . .
C4B C -0.0420(3) -0.00434(19) 0.21407(14) 0.0525(6) Uani 1 1 d . . . . .
H4B H -0.038827 -0.076229 0.213279 0.063 Uiso 1 1 calc R U . . .
C5B C 0.0615(2) 0.01479(17) 0.24192(13) 0.0440(5) Uani 1 1 d . . . . .
H5B H 0.134296 -0.044495 0.261916 0.053 Uiso 1 1 calc R U . . .
C6B C 0.0586(2) 0.12042(16) 0.24059(13) 0.0407(4) Uani 1 1 d . . . . .
H6B H 0.130056 0.132766 0.258386 0.049 Uiso 1 1 calc R U . . .
C7B C -0.1312(2) 0.39648(16) 0.14413(12) 0.0418(5) Uani 1 1 d . . . . .
C8B C -0.1041(2) 0.38820(19) 0.06499(14) 0.0513(5) Uani 1 1 d . . . . .
H8B H -0.032603 0.331093 0.050789 0.062 Uiso 1 1 calc R U . . .
C9B C -0.1824(3) 0.4641(2) 0.00582(16) 0.0617(7) Uani 1 1 d . . . . .
H9B H -0.164554 0.458200 -0.048822 0.074 Uiso 1 1 calc R U . . .
C10B C -0.2854(3) 0.5478(2) 0.02630(17) 0.0634(7) Uani 1 1 d . . . . .
H10B H -0.338534 0.599283 -0.014193 0.076 Uiso 1 1 calc R U . . .
C11B C -0.3113(3) 0.5568(2) 0.10524(19) 0.0664(7) Uani 1 1 d . . . . .
H11B H -0.381275 0.615453 0.119052 0.080 Uiso 1 1 calc R U . . .
C12B C -0.2355(2) 0.4803(2) 0.16547(16) 0.0548(6) Uani 1 1 d . . . . .
H12B H -0.254815 0.485424 0.220041 0.066 Uiso 1 1 calc R U . . .
C13B C 0.0137(2) 0.35352(16) 0.25653(13) 0.0441(5) Uani 1 1 d . . . . .
C14B C 0.0476(3) 0.30263(19) 0.33560(14) 0.0545(6) Uani 1 1 d . . . . .
H14B H 0.026484 0.241099 0.356263 0.065 Uiso 1 1 calc R U . . .
C15B C 0.1126(3) 0.34359(18) 0.38339(14) 0.0539(6) Uani 1 1 d . . . . .
C16B C 0.1486(2) 0.43424(17) 0.35463(14) 0.0492(5) Uani 1 1 d . . . . .
C17B C 0.1125(2) 0.48353(16) 0.27490(13) 0.0452(5) Uani 1 1 d . . . . .
H17B H 0.134358 0.544505 0.253707 0.054 Uiso 1 1 calc R U . . .
C18B C 0.0465(2) 0.44543(16) 0.22717(13) 0.0442(5) Uani 1 1 d . . . . .
H18B H 0.022906 0.480967 0.174232 0.053 Uiso 1 1 calc R U . . .
C19B C 0.1267(3) 0.20381(19) 0.49572(13) 0.0562(7) Uani 1 1 d . . . . .
C20B C 0.0147(3) 0.2021(3) 0.52344(17) 0.0650(7) Uani 1 1 d . . . . .
H20B H -0.057042 0.266704 0.515985 0.078 Uiso 1 1 calc R U . . .
C21B C 0.0022(3) 0.1085(3) 0.56234(17) 0.0695(8) Uani 1 1 d . . . . .
H21B H -0.077528 0.107715 0.580840 0.083 Uiso 1 1 calc R U . . .
C22B C 0.1092(4) 0.0146(3) 0.57412(16) 0.0683(8) Uani 1 1 d . . . . .
H22B H 0.101864 -0.049590 0.602918 0.082 Uiso 1 1 calc R U . . .
C23B C 0.2247(3) 0.0123(2) 0.54529(14) 0.0537(6) Uani 1 1 d . . . . .
H23B H 0.295958 -0.052771 0.551634 0.064 Uiso 1 1 calc R U . . .
C24B C 0.2336(3) 0.1095(2) 0.50617(13) 0.0542(6) Uani 1 1 d . . . . .
C25B C 0.3507(4) 0.1193(4) 0.4787(2) 0.0854(10) Uani 1 1 d . . . . .
C26B C 0.2181(2) 0.46986(18) 0.40740(15) 0.0527(6) Uani 1 1 d . . . . .
H26B H 0.251320 0.420645 0.454553 0.063 Uiso 1 1 calc R U . . .
C27B C 0.2431(2) 0.56342(17) 0.39972(14) 0.0471(5) Uani 1 1 d . . . . .
C28B C 0.1987(3) 0.65150(18) 0.33528(14) 0.0495(5) Uani 1 1 d . . . . .
C29B C 0.3107(3) 0.58411(18) 0.46552(15) 0.0521(6) Uani 1 1 d . . . . .

loop_
_atom_site_aniso_label
_atom_site_aniso_U_11
_atom_site_aniso_U_22
_atom_site_aniso_U_33
_atom_site_aniso_U_23
_atom_site_aniso_U_13
_atom_site_aniso_U_12
O1A 0.0599(9) 0.0326(7) 0.0577(9) 0.0031(6) -0.0328(8) -0.0184(6)
O2A 0.1280(19) 0.0438(9) 0.0836(14) 0.0004(9) -0.0687(14) -0.0286(11)
O3A 0.1028(16) 0.0444(9) 0.0789(13) -0.0056(8) -0.0401(12) -0.0350(10)
N1A 0.0539(10) 0.0326(7) 0.0334(8) 0.0014(6) -0.0165(7) -0.0197(7)
N2A 0.0517(14) 0.0941(19) 0.0676(15) -0.0105(13) -0.0001(11) -0.0174(13)
N3A 0.146(3) 0.0564(14) 0.0821(17) 0.0213(12) -0.0559(18) -0.0567(16)
C1A 0.0370(9) 0.0344(8) 0.0353(9) -0.0027(7) -0.0085(7) -0.0159(7)
C2A 0.0473(12) 0.0515(12) 0.0362(10) -0.0067(8) -0.0063(8) -0.0170(9)
C3A 0.0537(13) 0.0533(13) 0.0520(12) -0.0221(10) -0.0101(10) -0.0092(10)
C4A 0.0469(12) 0.0369(10) 0.0734(16) -0.0148(10) -0.0174(11) -0.0087(9)
C5A 0.0481(12) 0.0342(10) 0.0641(14) 0.0007(9) -0.0046(10) -0.0164(9)
C6A 0.0476(11) 0.0361(9) 0.0396(10) -0.0037(7) 0.0003(8) -0.0169(8)
C7A 0.0593(12) 0.0338(9) 0.0300(8) -0.0003(7) -0.0171(8) -0.0162(8)
C8A 0.0577(13) 0.0402(10) 0.0470(11) -0.0054(8) -0.0195(10) -0.0174(9)
C9A 0.0681(16) 0.0472(12) 0.0715(16) -0.0171(11) -0.0371(13) -0.0075(11)
C10A 0.103(2) 0.0461(13) 0.0500(13) -0.0083(10) -0.0443(14) -0.0062(13)
C11A 0.122(3) 0.0468(13) 0.0330(11) 0.0073(9) -0.0232(13) -0.0221(15)
C12A 0.0825(18) 0.0473(12) 0.0364(10) 0.0048(9) -0.0120(11) -0.0277(12)
C13A 0.0435(10) 0.0347(8) 0.0281(8) 0.0001(6) -0.0069(7) -0.0203(8)
C14A 0.0434(10) 0.0311(8) 0.0322(8) -0.0004(6) -0.0069(7) -0.0165(7)
C15A 0.0437(10) 0.0325(8) 0.0345(9) 0.0029(7) -0.0116(8) -0.0181(8)
C16A 0.0494(11) 0.0335(9) 0.0350(9) -0.0001(7) -0.0116(8) -0.0199(8)
C17A 0.0500(11) 0.0309(8) 0.0387(9) -0.0011(7) -0.0125(8) -0.0160(8)
C18A 0.0458(11) 0.0345(9) 0.0377(9) 0.0004(7) -0.0138(8) -0.0152(8)
C19A 0.0497(11) 0.0337(9) 0.0321(8) -0.0008(7) -0.0122(8) -0.0142(8)
C20A 0.0511(13) 0.0515(12) 0.0478(12) -0.0034(9) -0.0010(10) -0.0157(10)
C21A 0.0577(15) 0.0530(14) 0.0591(15) -0.0059(11) -0.0006(12) -0.0011(11)
C22A 0.086(2) 0.0365(12) 0.0673(17) 0.0043(11) -0.0039(15) -0.0055(12)
C23A 0.0751(18) 0.0457(13) 0.0583(15) 0.0104(10) 0.0001(13) -0.0232(12)
C24A 0.0515(12) 0.0400(10) 0.0352(9) -0.0001(7) -0.0057(8) -0.0134(9)
C25A 0.0517(14) 0.0588(14) 0.0451(12) -0.0021(10) -0.0033(10) -0.0188(11)
C26A 0.0576(13) 0.0360(9) 0.0441(11) -0.0013(8) -0.0190(9) -0.0204(9)
C27A 0.0638(14) 0.0386(10) 0.0458(11) -0.0033(8) -0.0206(10) -0.0227(10)
C28A 0.0869(19) 0.0441(12) 0.0568(14) 0.0027(10) -0.0266(13) -0.0366(12)
C29A 0.0707(15) 0.0379(10) 0.0573(13) -0.0030(9) -0.0287(12) -0.0221(10)
O1B 0.146(2) 0.0692(12) 0.0513(10) 0.0177(9) -0.0501(12) -0.0690(14)
O2B 0.138(2) 0.0544(10) 0.0785(13) 0.0206(9) -0.0702(14) -0.0537(12)
O3B 0.0778(12) 0.0447(8) 0.0542(9) 0.0013(7) -0.0252(8) -0.0336(8)
N1B 0.0574(11) 0.0321(8) 0.0445(9) 0.0000(6) -0.0271(8) -0.0160(7)
N2B 0.090(3) 0.249(6) 0.101(3) -0.023(3) 0.008(2) -0.093(3)
N3B 0.117(2) 0.0451(11) 0.0490(11) 0.0023(9) -0.0248(12) -0.0314(12)
C1B 0.0476(11) 0.0351(9) 0.0328(9) -0.0018(7) -0.0101(8) -0.0197(8)
C2B 0.0525(13) 0.0500(12) 0.0527(12) 0.0031(9) -0.0193(10) -0.0250(10)
C3B 0.0782(18) 0.0688(16) 0.0552(14) 0.0024(11) -0.0202(12) -0.0529(14)
C4B 0.0841(18) 0.0443(11) 0.0412(11) -0.0016(9) -0.0008(11) -0.0391(12)
C5B 0.0551(13) 0.0355(10) 0.0421(10) -0.0022(8) 0.0048(9) -0.0187(9)
C6B 0.0437(11) 0.0359(9) 0.0448(10) -0.0021(8) -0.0053(8) -0.0179(8)
C7B 0.0501(11) 0.0331(9) 0.0424(10) 0.0012(7) -0.0230(9) -0.0152(8)
C8B 0.0598(14) 0.0451(11) 0.0437(11) -0.0054(9) -0.0151(10) -0.0109(10)
C9B 0.0753(18) 0.0606(15) 0.0444(12) 0.0059(10) -0.0187(12) -0.0216(13)
C10B 0.0658(16) 0.0520(13) 0.0622(15) 0.0131(11) -0.0324(13) -0.0136(12)
C11B 0.0505(14) 0.0572(15) 0.0763(18) -0.0065(13) -0.0238(13) 0.0007(11)
C12B 0.0527(13) 0.0554(13) 0.0500(12) -0.0069(10) -0.0149(10) -0.0101(10)
C13B 0.0539(12) 0.0332(9) 0.0452(11) -0.0028(8) -0.0234(9) -0.0141(8)
C14B 0.0796(17) 0.0435(11) 0.0467(12) 0.0036(9) -0.0283(11) -0.0305(11)
C15B 0.0796(16) 0.0427(11) 0.0437(11) 0.0056(9) -0.0295(11) -0.0289(11)
C16B 0.0666(14) 0.0354(10) 0.0485(11) 0.0004(8) -0.0255(10) -0.0217(10)
C17B 0.0569(13) 0.0326(9) 0.0468(11) 0.0000(8) -0.0192(9) -0.0172(9)
C18B 0.0563(13) 0.0351(9) 0.0412(10) 0.0001(7) -0.0197(9) -0.0163(9)
C19B 0.095(2) 0.0444(11) 0.0361(10) 0.0049(8) -0.0280(11) -0.0341(12)
C20B 0.0655(17) 0.0739(18) 0.0564(15) -0.0181(13) -0.0103(13) -0.0210(14)
C21B 0.0731(19) 0.099(2) 0.0485(14) -0.0189(14) 0.0114(13) -0.0423(18)
C22B 0.105(2) 0.0699(17) 0.0405(12) 0.0012(11) -0.0036(14) -0.0472(17)
C23B 0.0699(16) 0.0455(12) 0.0400(11) 0.0011(9) -0.0121(11) -0.0153(11)
C24B 0.0672(15) 0.0654(14) 0.0328(10) -0.0017(9) -0.0142(10) -0.0277(12)
C25B 0.074(2) 0.132(3) 0.0570(17) -0.0095(18) -0.0086(15) -0.045(2)
C26B 0.0696(15) 0.0385(10) 0.0522(12) 0.0040(9) -0.0313(11) -0.0229(10)
C27B 0.0607(13) 0.0379(10) 0.0463(11) -0.0016(8) -0.0210(10) -0.0216(9)
C28B 0.0711(15) 0.0401(10) 0.0426(11) -0.0056(8) -0.0132(10) -0.0247(10)
C29B 0.0668(15) 0.0410(11) 0.0530(12) 0.0017(9) -0.0259(11) -0.0254(10)

loop_
_atom_type_symbol
_atom_type_description
_atom_type_scat_dispersion_real
_atom_type_scat_dispersion_imag
_atom_type_scat_source
C C 0.0021 0.0012 'International Tables Vol C Tables 4.2.6.8 and 6.1.1.4'
H H 0.0000 0.0000 'International Tables Vol C Tables 4.2.6.8 and 6.1.1.4'
N N 0.0044 0.0025 'International Tables Vol C Tables 4.2.6.8 and 6.1.1.4'
O O 0.0080 0.0047 'International Tables Vol C Tables 4.2.6.8 and 6.1.1.4'

loop_
_geom_angle_atom_site_label_1
_geom_angle_atom_site_label_2
_geom_angle_atom_site_label_3
_geom_angle
_geom_angle_site_symmetry_1
_geom_angle_site_symmetry_3
_geom_angle_publ_flag
C15A O1A C19A 122.36(15) . . ?
C29A O3A H3AA 109.5 . . ?
C13A N1A C1A 124.35(15) . . ?
C13A N1A C7A 120.64(15) . . ?
C1A N1A C7A 114.91(14) . . ?
C2A C1A C6A 120.08(18) . . ?
C2A C1A N1A 118.28(18) . . ?
C6A C1A N1A 121.51(18) . . ?
C1A C2A C3A 119.9(2) . . ?
C1A C2A H2A 120.0 . . ?
C3A C2A H2A 120.0 . . ?
C4A C3A C2A 120.2(2) . . ?
C4A C3A H3A 119.9 . . ?
C2A C3A H3A 119.9 . . ?
C3A C4A C5A 120.1(2) . . ?
C3A C4A H4A 119.9 . . ?
C5A C4A H4A 119.9 . . ?
C4A C5A C6A 120.2(2) . . ?
C4A C5A H5A 119.9 . . ?
C6A C5A H5A 119.9 . . ?
C1A C6A C5A 119.5(2) . . ?
C1A C6A H6A 120.2 . . ?
C5A C6A H6A 120.2 . . ?
C12A C7A C8A 120.5(2) . . ?
C12A C7A N1A 120.8(2) . . ?
C8A C7A N1A 118.72(18) . . ?
C7A C8A C9A 119.2(2) . . ?
C7A C8A H8A 120.4 . . ?
C9A C8A H8A 120.4 . . ?
C10A C9A C8A 120.5(3) . . ?
C10A C9A H9A 119.8 . . ?
C8A C9A H9A 119.8 . . ?
C9A C10A C11A 120.2(2) . . ?
C9A C10A H10A 119.9 . . ?
C11A C10A H10A 119.9 . . ?
C10A C11A C12A 120.5(3) . . ?
C10A C11A H11A 119.7 . . ?
C12A C11A H11A 119.7 . . ?
C7A C12A C11A 119.0(3) . . ?
C7A C12A H12A 120.5 . . ?
C11A C12A H12A 120.5 . . ?
N1A C13A C14A 121.77(17) . . ?
N1A C13A C18A 119.93(16) . . ?
C14A C13A C18A 118.30(16) . . ?
C15A C14A C13A 119.80(17) . . ?
C15A C14A H14A 120.1 . . ?
C13A C14A H14A 120.1 . . ?
O1A C15A C14A 122.31(17) . . ?
O1A C15A C16A 114.99(16) . . ?
C14A C15A C16A 122.59(17) . . ?
C17A C16A C15A 116.20(16) . . ?
C17A C16A C26A 124.06(18) . . ?
C15A C16A C26A 119.72(17) . . ?
C18A C17A C16A 122.49(18) . . ?
C18A C17A H17A 118.8 . . ?
C16A C17A H17A 118.8 . . ?
C17A C18A C13A 120.33(17) . . ?
C17A C18A H18A 119.8 . . ?
C13A C18A H18A 119.8 . . ?
C20A C19A O1A 116.9(2) . . ?
C20A C19A C24A 120.51(19) . . ?
O1A C19A C24A 122.2(2) . . ?
C19A C20A C21A 119.8(2) . . ?
C19A C20A H20A 120.1 . . ?
C21A C20A H20A 120.1 . . ?
C22A C21A C20A 120.3(3) . . ?
C22A C21A H21A 119.8 . . ?
C20A C21A H21A 119.8 . . ?
C21A C22A C23A 120.6(2) . . ?
C21A C22A H22A 119.7 . . ?
C23A C22A H22A 119.7 . . ?
C22A C23A C24A 120.3(3) . . ?
C22A C23A H23A 119.8 . . ?
C24A C23A H23A 119.8 . . ?
C19A C24A C23A 118.4(2) . . ?
C19A C24A C25A 121.4(2) . . ?
C23A C24A C25A 120.1(2) . . ?
N2A C25A C24A 178.2(3) . . ?
C27A C26A C16A 129.31(19) . . ?
C27A C26A H26A 115.3 . . ?
C16A C26A H26A 115.3 . . ?
C26A C27A C28A 124.32(19) . . ?
C26A C27A C29A 119.70(19) . . ?
C28A C27A C29A 115.96(18) . . ?
N3A C28A C27A 179.4(3) . . ?
O2A C29A O3A 123.6(2) . . ?
O2A C29A C27A 120.51(19) . . ?
O3A C29A C27A 115.9(2) . . ?
C15B O1B C19B 120.72(17) . . ?
C29B O3B H3BA 109.5 . . ?
C13B N1B C1B 124.90(16) . . ?
C13B N1B C7B 117.18(15) . . ?
C1B N1B C7B 117.92(15) . . ?
C2B C1B C6B 119.22(18) . . ?
C2B C1B N1B 119.54(18) . . ?
C6B C1B N1B 121.18(17) . . ?
C1B C2B C3B 119.8(2) . . ?
C1B C2B H2B 120.1 . . ?
C3B C2B H2B 120.1 . . ?
C4B C3B C2B 121.2(2) . . ?
C4B C3B H3B 119.4 . . ?
C2B C3B H3B 119.4 . . ?
C3B C4B C5B 119.2(2) . . ?
C3B C4B H4B 120.4 . . ?
C5B C4B H4B 120.4 . . ?
C6B C5B C4B 120.5(2) . . ?
C6B C5B H5B 119.8 . . ?
C4B C5B H5B 119.8 . . ?
C5B C6B C1B 120.03(19) . . ?
C5B C6B H6B 120.0 . . ?
C1B C6B H6B 120.0 . . ?
C8B C7B C12B 120.57(19) . . ?
C8B C7B N1B 120.7(2) . . ?
C12B C7B N1B 118.7(2) . . ?
C7B C8B C9B 119.6(2) . . ?
C7B C8B H8B 120.2 . . ?
C9B C8B H8B 120.2 . . ?
C10B C9B C8B 120.3(3) . . ?
C10B C9B H9B 119.9 . . ?
C8B C9B H9B 119.9 . . ?
C11B C10B C9B 120.0(2) . . ?
C11B C10B H10B 120.0 . . ?
C9B C10B H10B 120.0 . . ?
C10B C11B C12B 120.6(3) . . ?
C10B C11B H11B 119.7 . . ?
C12B C11B H11B 119.7 . . ?
C7B C12B C11B 118.9(2) . . ?
C7B C12B H12B 120.6 . . ?
C11B C12B H12B 120.6 . . ?
N1B C13B C14B 121.83(19) . . ?
N1B C13B C18B 119.07(18) . . ?
C14B C13B C18B 119.09(18) . . ?
C15B C14B C13B 119.4(2) . . ?
C15B C14B H14B 120.3 . . ?
C13B C14B H14B 120.3 . . ?
O1B C15B C14B 122.3(2) . . ?
O1B C15B C16B 115.28(18) . . ?
C14B C15B C16B 122.4(2) . . ?
C17B C16B C15B 116.63(18) . . ?
C17B C16B C26B 124.5(2) . . ?
C15B C16B C26B 118.83(19) . . ?
C18B C17B C16B 121.88(19) . . ?
C18B C17B H17B 119.1 . . ?
C16B C17B H17B 119.1 . . ?
C17B C18B C13B 120.62(19) . . ?
C17B C18B H18B 119.7 . . ?
C13B C18B H18B 119.7 . . ?
C20B C19B C24B 120.3(2) . . ?
C20B C19B O1B 121.5(3) . . ?
C24B C19B O1B 117.9(3) . . ?
C19B C20B C21B 121.2(3) . . ?
C19B C20B H20B 119.4 . . ?
C21B C20B H20B 119.4 . . ?
C20B C21B C22B 118.6(3) . . ?
C20B C21B H21B 120.7 . . ?
C22B C21B H21B 120.7 . . ?
C23B C22B C21B 122.0(3) . . ?
C23B C22B H22B 119.0 . . ?
C21B C22B H22B 119.0 . . ?
C22B C23B C24B 117.6(3) . . ?
C22B C23B H23B 121.2 . . ?
C24B C23B H23B 121.2 . . ?
C19B C24B C23B 120.2(3) . . ?
C19B C24B C25B 116.9(3) . . ?
C23B C24B C25B 122.8(3) . . ?
N2B C25B C24B 179.4(5) . . ?
C27B C26B C16B 129.7(2) . . ?
C27B C26B H26B 115.1 . . ?
C16B C26B H26B 115.1 . . ?
C26B C27B C28B 125.19(19) . . ?
C26B C27B C29B 119.37(19) . . ?
C28B C27B C29B 115.17(18) . . ?
N3B C28B C27B 177.7(3) . . ?
O2B C29B O3B 123.6(2) . . ?
O2B C29B C27B 120.74(19) . . ?
O3B C29B C27B 115.62(19) . . ?

loop_
_geom_bond_atom_site_label_1
_geom_bond_atom_site_label_2
_geom_bond_distance
_geom_bond_site_symmetry_2
_geom_bond_publ_flag
O1A C15A 1.373(2) . ?
O1A C19A 1.376(2) . ?
O2A C29A 1.228(3) . ?
O3A C29A 1.282(3) . ?
O3A H3AA 1.07(5) . ?
N1A C13A 1.372(2) . ?
N1A C1A 1.430(2) . ?
N1A C7A 1.435(2) . ?
N2A C25A 1.132(3) . ?
N3A C28A 1.140(3) . ?
C1A C2A 1.375(3) . ?
C1A C6A 1.382(3) . ?
C2A C3A 1.387(3) . ?
C2A H2A 0.9400 . ?
C3A C4A 1.363(4) . ?
C3A H3A 0.9400 . ?
C4A C5A 1.380(4) . ?
C4A H4A 0.9400 . ?
C5A C6A 1.385(3) . ?
C5A H5A 0.9400 . ?
C6A H6A 0.9400 . ?
C7A C12A 1.373(3) . ?
C7A C8A 1.385(3) . ?
C8A C9A 1.386(3) . ?
C8A H8A 0.9400 . ?
C9A C10A 1.361(5) . ?
C9A H9A 0.9400 . ?
C10A C11A 1.367(5) . ?
C10A H10A 0.9400 . ?
C11A C12A 1.391(4) . ?
C11A H11A 0.9400 . ?
C12A H12A 0.9400 . ?
C13A C14A 1.399(3) . ?
C13A C18A 1.408(3) . ?
C14A C15A 1.376(2) . ?
C14A H14A 0.9400 . ?
C15A C16A 1.401(3) . ?
C16A C17A 1.396(3) . ?
C16A C26A 1.430(3) . ?
C17A C18A 1.365(3) . ?
C17A H17A 0.9400 . ?
C18A H18A 0.9400 . ?
C19A C20A 1.369(3) . ?
C19A C24A 1.385(3) . ?
C20A C21A 1.378(4) . ?
C20A H20A 0.9400 . ?
C21A C22A 1.352(4) . ?
C21A H21A 0.9400 . ?
C22A C23A 1.366(4) . ?
C22A H22A 0.9400 . ?
C23A C24A 1.394(3) . ?
C23A H23A 0.9400 . ?
C24A C25A 1.433(4) . ?
C26A C27A 1.355(3) . ?
C26A H26A 0.9400 . ?
C27A C28A 1.418(3) . ?
C27A C29A 1.470(3) . ?
O1B C15B 1.372(3) . ?
O1B C19B 1.390(3) . ?
O2B C29B 1.240(3) . ?
O3B C29B 1.270(3) . ?
O3B H3BA 0.99(4) . ?
N1B C13B 1.381(2) . ?
N1B C1B 1.415(2) . ?
N1B C7B 1.433(2) . ?
N2B C25B 1.145(5) . ?
N3B C28B 1.139(3) . ?
C1B C2B 1.379(3) . ?
C1B C6B 1.390(3) . ?
C2B C3B 1.387(3) . ?
C2B H2B 0.9400 . ?
C3B C4B 1.363(4) . ?
C3B H3B 0.9400 . ?
C4B C5B 1.383(3) . ?
C4B H4B 0.9400 . ?
C5B C6B 1.382(3) . ?
C5B H5B 0.9400 . ?
C6B H6B 0.9400 . ?
C7B C8B 1.363(3) . ?
C7B C12B 1.378(3) . ?
C8B C9B 1.380(3) . ?
C8B H8B 0.9400 . ?
C9B C10B 1.364(4) . ?
C9B H9B 0.9400 . ?
C10B C11B 1.359(4) . ?
C10B H10B 0.9400 . ?
C11B C12B 1.384(3) . ?
C11B H11B 0.9400 . ?
C12B H12B 0.9400 . ?
C13B C14B 1.394(3) . ?
C13B C18B 1.407(3) . ?
C14B C15B 1.385(3) . ?
C14B H14B 0.9400 . ?
C15B C16B 1.409(3) . ?
C16B C17B 1.403(3) . ?
C16B C26B 1.430(3) . ?
C17B C18B 1.367(3) . ?
C17B H17B 0.9400 . ?
C18B H18B 0.9400 . ?
C19B C20B 1.332(4) . ?
C19B C24B 1.385(4) . ?
C20B C21B 1.360(4) . ?
C20B H20B 0.9400 . ?
C21B C22B 1.384(5) . ?
C21B H21B 0.9400 . ?
C22B C23B 1.360(4) . ?
C22B H22B 0.9400 . ?
C23B C24B 1.387(3) . ?
C23B H23B 0.9400 . ?
C24B C25B 1.421(5) . ?
C26B C27B 1.349(3) . ?
C26B H26B 0.9400 . ?
C27B C28B 1.423(3) . ?
C27B C29B 1.471(3) . ?

loop_
_geom_hbond_atom_site_label_D
_geom_hbond_atom_site_label_H
_geom_hbond_atom_site_label_A
_geom_hbond_distance_DH
_geom_hbond_distance_HA
_geom_hbond_distance_DA
_geom_hbond_angle_DHA
_geom_hbond_site_symmetry_A
_geom_hbond_publ_flag
O3A H3AA O2B 1.07 1.55 2.590(3) 164.3 . yes
O3B H3BA O2A 0.99 1.63 2.590(2) 164.1 . yes

loop_
_geom_torsion_atom_site_label_1
_geom_torsion_atom_site_label_2
_geom_torsion_atom_site_label_3
_geom_torsion_atom_site_label_4
_geom_torsion
_geom_torsion_site_symmetry_1
_geom_torsion_site_symmetry_2
_geom_torsion_site_symmetry_3
_geom_torsion_site_symmetry_4
_geom_torsion_publ_flag
C13A N1A C1A C2A 130.5(2) . . . . ?
C7A N1A C1A C2A -53.2(3) . . . . ?
C13A N1A C1A C6A -53.7(3) . . . . ?
C7A N1A C1A C6A 122.6(2) . . . . ?
C6A C1A C2A C3A -2.0(3) . . . . ?
N1A C1A C2A C3A 173.87(19) . . . . ?
C1A C2A C3A C4A 1.0(3) . . . . ?
C2A C3A C4A C5A 0.4(4) . . . . ?
C3A C4A C5A C6A -0.8(3) . . . . ?
C2A C1A C6A C5A 1.5(3) . . . . ?
N1A C1A C6A C5A -174.18(19) . . . . ?
C4A C5A C6A C1A -0.2(3) . . . . ?
C13A N1A C7A C12A -64.7(3) . . . . ?
C1A N1A C7A C12A 118.9(2) . . . . ?
C13A N1A C7A C8A 115.6(2) . . . . ?
C1A N1A C7A C8A -60.8(3) . . . . ?
C12A C7A C8A C9A -1.6(3) . . . . ?
N1A C7A C8A C9A 178.0(2) . . . . ?
C7A C8A C9A C10A 1.6(4) . . . . ?
C8A C9A C10A C11A -0.2(4) . . . . ?
C9A C10A C11A C12A -1.1(4) . . . . ?
C8A C7A C12A C11A 0.4(3) . . . . ?
N1A C7A C12A C11A -179.3(2) . . . . ?
C10A C11A C12A C7A 1.0(4) . . . . ?
C1A N1A C13A C14A -10.2(3) . . . . ?
C7A N1A C13A C14A 173.63(19) . . . . ?
C1A N1A C13A C18A 169.73(19) . . . . ?
C7A N1A C13A C18A -6.4(3) . . . . ?
N1A C13A C14A C15A -179.32(19) . . . . ?
C18A C13A C14A C15A 0.7(3) . . . . ?
C19A O1A C15A C14A 20.6(3) . . . . ?
C19A O1A C15A C16A -163.1(2) . . . . ?
C13A C14A C15A O1A -179.76(19) . . . . ?
C13A C14A C15A C16A 4.2(3) . . . . ?
O1A C15A C16A C17A 178.24(19) . . . . ?
C14A C15A C16A C17A -5.5(3) . . . . ?
O1A C15A C16A C26A 0.1(3) . . . . ?
C14A C15A C16A C26A 176.4(2) . . . . ?
C15A C16A C17A C18A 1.9(3) . . . . ?
C26A C16A C17A C18A 180.0(2) . . . . ?
C16A C17A C18A C13A 2.8(3) . . . . ?
N1A C13A C18A C17A 175.9(2) . . . . ?
C14A C13A C18A C17A -4.2(3) . . . . ?
C15A O1A C19A C20A -129.1(2) . . . . ?
C15A O1A C19A C24A 57.5(3) . . . . ?
O1A C19A C20A C21A -174.4(2) . . . . ?
C24A C19A C20A C21A -0.9(3) . . . . ?
C19A C20A C21A C22A -0.9(4) . . . . ?
C20A C21A C22A C23A 2.0(5) . . . . ?
C21A C22A C23A C24A -1.1(5) . . . . ?
C20A C19A C24A C23A 1.7(3) . . . . ?
O1A C19A C24A C23A 174.8(2) . . . . ?
C20A C19A C24A C25A -175.1(2) . . . . ?
O1A C19A C24A C25A -2.0(3) . . . . ?
C22A C23A C24A C19A -0.7(4) . . . . ?
C22A C23A C24A C25A 176.2(3) . . . . ?
C17A C16A C26A C27A 19.3(4) . . . . ?
C15A C16A C26A C27A -162.7(3) . . . . ?
C16A C26A C27A C28A 5.6(5) . . . . ?
C16A C26A C27A C29A -175.8(3) . . . . ?
C26A C27A C29A O2A -0.6(4) . . . . ?
C28A C27A C29A O2A 178.2(3) . . . . ?
C26A C27A C29A O3A -179.6(3) . . . . ?
C28A C27A C29A O3A -0.9(4) . . . . ?
C13B N1B C1B C2B 151.3(2) . . . . ?
C7B N1B C1B C2B -28.7(3) . . . . ?
C13B N1B C1B C6B -31.5(3) . . . . ?
C7B N1B C1B C6B 148.5(2) . . . . ?
C6B C1B C2B C3B -2.5(4) . . . . ?
N1B C1B C2B C3B 174.8(2) . . . . ?
C1B C2B C3B C4B 1.9(4) . . . . ?
C2B C3B C4B C5B 0.5(4) . . . . ?
C3B C4B C5B C6B -2.2(4) . . . . ?
C4B C5B C6B C1B 1.6(3) . . . . ?
C2B C1B C6B C5B 0.8(3) . . . . ?
N1B C1B C6B C5B -176.4(2) . . . . ?
C13B N1B C7B C8B 114.9(2) . . . . ?
C1B N1B C7B C8B -65.1(3) . . . . ?
C13B N1B C7B C12B -66.0(3) . . . . ?
C1B N1B C7B C12B 114.0(2) . . . . ?
C12B C7B C8B C9B -0.4(4) . . . . ?
N1B C7B C8B C9B 178.6(2) . . . . ?
C7B C8B C9B C10B 0.8(4) . . . . ?
C8B C9B C10B C11B 0.1(4) . . . . ?
C9B C10B C11B C12B -1.4(5) . . . . ?
C8B C7B C12B C11B -0.9(4) . . . . ?
N1B C7B C12B C11B -179.9(2) . . . . ?
C10B C11B C12B C7B 1.8(4) . . . . ?
C1B N1B C13B C14B -27.4(4) . . . . ?
C7B N1B C13B C14B 152.6(2) . . . . ?
C1B N1B C13B C18B 153.8(2) . . . . ?
C7B N1B C13B C18B -26.2(3) . . . . ?
N1B C13B C14B C15B -178.8(2) . . . . ?
C18B C13B C14B C15B 0.0(4) . . . . ?
C19B O1B C15B C14B 10.0(5) . . . . ?
C19B O1B C15B C16B -172.1(3) . . . . ?
C13B C14B C15B O1B 176.5(3) . . . . ?
C13B C14B C15B C16B -1.3(4) . . . . ?
O1B C15B C16B C17B -176.5(3) . . . . ?
C14B C15B C16B C17B 1.5(4) . . . . ?
O1B C15B C16B C26B 3.5(4) . . . . ?
C14B C15B C16B C26B -178.6(3) . . . . ?
C15B C16B C17B C18B -0.4(4) . . . . ?
C26B C16B C17B C18B 179.7(3) . . . . ?
C16B C17B C18B C13B -0.8(4) . . . . ?
N1B C13B C18B C17B 179.9(2) . . . . ?
C14B C13B C18B C17B 1.0(4) . . . . ?
C15B O1B C19B C20B -84.4(4) . . . . ?
C15B O1B C19B C24B 101.8(3) . . . . ?
C24B C19B C20B C21B -0.1(4) . . . . ?
O1B C19B C20B C21B -173.7(2) . . . . ?
C19B C20B C21B C22B 1.2(4) . . . . ?
C20B C21B C22B C23B -2.6(4) . . . . ?
C21B C22B C23B C24B 2.8(4) . . . . ?
C20B C19B C24B C23B 0.3(3) . . . . ?
O1B C19B C24B C23B 174.2(2) . . . . ?
C20B C19B C24B C25B -176.7(2) . . . . ?
O1B C19B C24B C25B -2.9(3) . . . . ?
C22B C23B C24B C19B -1.6(3) . . . . ?
C22B C23B C24B C25B 175.2(3) . . . . ?
C17B C16B C26B C27B 13.0(5) . . . . ?
C15B C16B C26B C27B -166.9(3) . . . . ?
C16B C26B C27B C28B 2.6(5) . . . . ?
C16B C26B C27B C29B 176.2(3) . . . . ?
C26B C27B C29B O2B 5.9(4) . . . . ?
C28B C27B C29B O2B -179.9(3) . . . . ?
C26B C27B C29B O3B -172.9(3) . . . . ?
C28B C27B C29B O3B 1.3(4) . . . . ?
